data_4502800
loop_
_publ_author_name
'Bhattacharya, Suman'
'Saha, Binoy K.'

_publ_section_title
;
 Isostructurality in the Guest Free Forms and in the Clathrates of
 1,3,5-Triethyl-2,4,6-tris(4-halophenoxy)methylbenzenes
;
_journal_issue 1
_journal_name_full 'Crystal Growth &amp; Design'
_journal_page_first 169
_journal_paper_doi 10.1021/cg2009144
_journal_volume 12
_journal_year 2012
_chemical_formula_moiety 'C33 H33 Br3 O3, C8 H10'
_chemical_formula_sum 'C41 H43 Br3 O3'
_chemical_formula_weight 823.484
_chemical_name_common '1Br, m-xylene'
_chemical_name_systematic
;
1,3,5-triethyl-2,4,6-tris(4-bromophenoxy)methylbenzene, m-xylene
;
_space_group_crystal_system triclinic
_space_group_IT_number 2
_space_group_name_Hall '-P 1'
_space_group_name_H-M_alt 'P -1'
_symmetry_space_group_name_Hall '-P 1'
_symmetry_space_group_name_H-M 'P -1'
_atom_sites_solution_hydrogens geom
_atom_sites_solution_primary direct
_atom_sites_solution_secondary difmap
_audit_creation_date 2011-09-21
_audit_creation_method
;
  Olex2 1.1
  (compiled 2011.08.18 svn.r1932, GUI svn.r3819)
;
_cell_angle_alpha 111.925(10)
_cell_angle_beta 94.508(9)
_cell_angle_gamma 90.031(10)
_cell_formula_units_Z 2
_cell_length_a 9.8161(12)
_cell_length_b 13.3655(16)
_cell_length_c 15.1616(14)
_cell_measurement_reflns_used 3159
_cell_measurement_temperature 298(2)
_cell_measurement_theta_max 29.2279
_cell_measurement_theta_min 2.6057
_cell_volume 1838.6(4)
_computing_cell_refinement
;
CrysAlisPro, Oxford Diffraction Ltd.,
Version 1.171.33.66 (release 28-04-2010 CrysAlis171 .NET)
(compiled Apr 28 2010,14:27:37)
;
_computing_data_collection
;
CrysAlisPro, Oxford Diffraction Ltd.,
Version 1.171.33.66 (release 28-04-2010 CrysAlis171 .NET)
(compiled Apr 28 2010,14:27:37)
;
_computing_data_reduction
;
CrysAlisPro, Oxford Diffraction Ltd.,
Version 1.171.33.66 (release 28-04-2010 CrysAlis171 .NET)
(compiled Apr 28 2010,14:27:37)
;
_computing_molecular_graphics
;
O. V. Dolomanov, L. J. Bourhis, R. J. Gildea, J. A. K. Howard and H. Puschmann,
OLEX2: a complete structure solution, refinement and analysis program.
J. Appl. Cryst. (2009). 42, 339-341.
;
_computing_publication_material
;
O. V. Dolomanov, L. J. Bourhis, R. J. Gildea, J. A. K. Howard and H. Puschmann,
OLEX2: a complete structure solution, refinement and analysis program.
J. Appl. Cryst. (2009). 42, 339-341.
;
_computing_structure_refinement
;
XL, G.M. Sheldrick, Acta Cryst.
(2008). A64, 112-122
;
_computing_structure_solution 'SHELXS-97 (Sheldrick, 1990)'
_diffrn_ambient_temperature 298(2)
_diffrn_measured_fraction_theta_full 0.998
_diffrn_measured_fraction_theta_max 0.836
_diffrn_measurement_device_type 'Xcalibur, Eos'
_diffrn_measurement_method '\w scans'
_diffrn_radiation_monochromator graphite
_diffrn_radiation_type MoK\a
_diffrn_radiation_wavelength 0.71073
_diffrn_reflns_av_R_equivalents 0.0828
_diffrn_reflns_av_sigmaI/netI 0.1902
_diffrn_reflns_limit_h_max 13
_diffrn_reflns_limit_h_min -13
_diffrn_reflns_limit_k_max 18
_diffrn_reflns_limit_k_min -17
_diffrn_reflns_limit_l_max 20
_diffrn_reflns_limit_l_min -19
_diffrn_reflns_number 15395
_diffrn_reflns_theta_full 25.00
_diffrn_reflns_theta_max 29.29
_diffrn_reflns_theta_min 2.61
_exptl_absorpt_coefficient_mu 3.328
_exptl_absorpt_correction_T_max 0.587
_exptl_absorpt_correction_T_min 0.492
_exptl_absorpt_correction_type multi-scan
_exptl_absorpt_process_details
;
CrysAlisPro, Oxford Diffraction Ltd.,
Version 1.171.34.44 (release 25-10-2010 CrysAlis171 .NET)
(compiled Oct 25 2010,18:11:34)
Empirical absorption correction using spherical harmonics,
 implemented in SCALE3 ABSPACK scaling algorithm.
;
_exptl_crystal_colour colorless
_exptl_crystal_density_diffrn 1.487
_exptl_crystal_density_method 'not measured'
_exptl_crystal_description block
_exptl_crystal_F_000 836
_exptl_crystal_size_max 0.25
_exptl_crystal_size_mid 0.18
_exptl_crystal_size_min 0.16
_refine_diff_density_max 0.874
_refine_diff_density_min -0.582
_refine_diff_density_rms 0.102
_refine_ls_extinction_method none
_refine_ls_goodness_of_fit_ref 0.930
_refine_ls_hydrogen_treatment constr
_refine_ls_matrix_type full
_refine_ls_number_parameters 397
_refine_ls_number_reflns 10047
_refine_ls_number_restraints 13
_refine_ls_restrained_S_all 0.930
_refine_ls_R_factor_all 0.2461
_refine_ls_R_factor_gt 0.0874
_refine_ls_shift/su_max 1.222
_refine_ls_shift/su_mean 0.047
_refine_ls_structure_factor_coef Fsqd
_refine_ls_weighting_details 'calc w=1/[\s^2^(Fo^2^)+(0.1323P)^2^+0.0000P] where P=(Fo^2^+2Fc^2^)/3'
_refine_ls_weighting_scheme calc
_refine_ls_wR_factor_gt 0.2286
_refine_ls_wR_factor_ref 0.3215
_reflns_number_gt 2632
_reflns_number_total 10047
_reflns_threshold_expression >2sigma(I)
_cod_data_source_file cg2009144_si_001.cif
_cod_data_source_block 1Br.m-xylene
_cod_database_code 4502800

loop_
_symmetry_equiv_pos_as_xyz
'x, y, z'
'-x, -y, -z'

loop_
_atom_site_label
_atom_site_type_symbol
_atom_site_fract_x
_atom_site_fract_y
_atom_site_fract_z
_atom_site_U_iso_or_equiv
_atom_site_adp_type
_atom_site_occupancy
_atom_site_symmetry_multiplicity
_atom_site_calc_flag
_atom_site_refinement_flags
_atom_site_disorder_assembly
_atom_site_disorder_group
Br2 Br -0.00715(12) 0.62456(10) 0.46733(8) 0.0966(5) Uani 1 1 d . . .
Br3 Br 0.70629(11) 0.53521(11) -0.37005(9) 0.1080(5) Uani 1 1 d . . .
Br1 Br -0.49154(12) 1.44483(10) -0.16515(13) 0.1349(7) Uani 1 1 d . . .
O1 O -0.2963(6) 1.0314(4) -0.1369(4) 0.0694(17) Uani 1 1 d . . .
C5 C -0.0291(8) 0.7612(6) -0.1489(6) 0.057(2) Uani 1 1 d . . .
O3 O 0.2027(6) 0.7348(5) -0.1818(4) 0.0732(18) Uani 1 1 d . . .
O2 O -0.0593(6) 0.7854(5) 0.1455(5) 0.0796(19) Uani 1 1 d . . .
C4 C -0.0547(8) 0.7235(6) -0.0774(6) 0.057(2) Uani 1 1 d . . .
C16 C -0.3343(8) 1.1282(7) -0.1369(6) 0.059(2) Uani 1 1 d . . .
C12 C 0.0012(9) 0.6182(6) -0.0774(7) 0.069(3) Uani 1 1 d . . .
H12A H 0.0221 0.6242 -0.0120 0.083 Uiso 1 1 calc R . .
H12B H 0.0858 0.6051 -0.1084 0.083 Uiso 1 1 calc R . .
C28 C 0.3098(9) 0.6850(7) -0.2312(7) 0.060(2) Uani 1 1 d . . .
C22 C -0.0560(10) 0.7454(7) 0.2143(7) 0.070(3) Uani 1 1 d . . .
C23 C -0.1605(10) 0.6914(8) 0.2348(7) 0.077(3) Uani 1 1 d . . .
H23 H -0.2430 0.6775 0.1971 0.092 Uiso 1 1 calc R . .
C1 C -0.1537(11) 0.9204(7) -0.0748(7) 0.074(3) Uani 1 1 d . . .
C17 C -0.4168(9) 1.1240(7) -0.2199(7) 0.070(3) Uani 1 1 d . . .
H17 H -0.4380 1.0578 -0.2691 0.084 Uiso 1 1 calc R . .
C29 C 0.4394(11) 0.7219(8) -0.1832(7) 0.081(3) Uani 1 1 d . . .
H29 H 0.4472 0.7751 -0.1222 0.097 Uiso 1 1 calc R . .
C6 C -0.0759(8) 0.8602(7) -0.1496(7) 0.060(2) Uani 1 1 d . . .
C9 C 0.0646(9) 0.6972(7) -0.2235(6) 0.066(2) Uani 1 1 d . . .
H9A H 0.0528 0.6205 -0.2379 0.080 Uiso 1 1 calc R . .
H9B H 0.0456 0.7104 -0.2819 0.080 Uiso 1 1 calc R . .
C21 C -0.3030(9) 1.2242(7) -0.0711(7) 0.074(3) Uani 1 1 d . . .
H21 H -0.2464 1.2279 -0.0178 0.089 Uiso 1 1 calc R . .
C8 C -0.1680(12) 0.7466(8) 0.0726(7) 0.086(3) Uani 1 1 d . . .
H8A H -0.2540 0.7747 0.0974 0.103 Uiso 1 1 calc R . .
H8B H -0.1747 0.6684 0.0484 0.103 Uiso 1 1 calc R . .
C33 C 0.3030(9) 0.6052(7) -0.3177(7) 0.065(3) Uani 1 1 d . . .
H33 H 0.2178 0.5776 -0.3487 0.078 Uiso 1 1 calc R . .
C7 C -0.1878(11) 1.0319(7) -0.0668(7) 0.082(3) Uani 1 1 d . . .
H7A H -0.2155 1.0721 -0.0035 0.098 Uiso 1 1 calc R . .
H7B H -0.1071 1.0680 -0.0754 0.098 Uiso 1 1 calc R . .
C27 C 0.0605(11) 0.7706(8) 0.2790(8) 0.087(3) Uani 1 1 d . . .
H27 H 0.1292 0.8149 0.2728 0.105 Uiso 1 1 calc R . .
C3 C -0.1365(10) 0.7852(7) -0.0072(7) 0.073(3) Uani 1 1 d . . .
C18 C -0.4652(10) 1.2168(9) -0.2280(8) 0.084(3) Uani 1 1 d . . .
H18 H -0.5207 1.2145 -0.2814 0.101 Uiso 1 1 calc R . .
C14 C -0.0497(10) 0.8983(8) -0.2280(7) 0.076(3) Uani 1 1 d . . .
H14A H 0.0401 0.8766 -0.2493 0.092 Uiso 1 1 calc R . .
H14B H -0.0510 0.9765 -0.2041 0.092 Uiso 1 1 calc R . .
C24 C -0.1451(9) 0.6574(8) 0.3106(7) 0.075(3) Uani 1 1 d . . .
H24 H -0.2170 0.6198 0.3221 0.090 Uiso 1 1 calc R . .
C19 C -0.4289(8) 1.3136(8) -0.1543(9) 0.074(3) Uani 1 1 d . . .
C20 C -0.3484(9) 1.3193(7) -0.0759(8) 0.085(3) Uani 1 1 d . . .
H20 H -0.3247 1.3852 -0.0270 0.102 Uiso 1 1 calc R . .
C32 C 0.4199(10) 0.5630(8) -0.3618(7) 0.083(3) Uani 1 1 d . . .
H32 H 0.4133 0.5106 -0.4232 0.099 Uiso 1 1 calc R . .
C2 C -0.1886(13) 0.8814(8) -0.0082(8) 0.103(4) Uani 1 1 d . . .
C30 C 0.5540(10) 0.6785(8) -0.2272(8) 0.081(3) Uani 1 1 d . . .
H30 H 0.6393 0.7051 -0.1959 0.097 Uiso 1 1 calc R . .
C15 C -0.1610(11) 0.8498(10) -0.3143(7) 0.105(4) Uani 1 1 d . . .
H15A H -0.1392 0.8713 -0.3654 0.158 Uiso 1 1 calc R . .
H15B H -0.2489 0.8760 -0.2944 0.158 Uiso 1 1 calc R . .
H15C H -0.1628 0.7725 -0.3358 0.158 Uiso 1 1 calc R . .
C26 C 0.0765(11) 0.7320(9) 0.3514(7) 0.084(3) Uani 1 1 d . . .
H26 H 0.1594 0.7435 0.3884 0.101 Uiso 1 1 calc R . .
C31 C 0.5478(10) 0.6002(8) -0.3128(8) 0.080(3) Uani 1 1 d . . .
C25 C -0.0261(10) 0.6779(8) 0.3692(6) 0.064(2) Uani 1 1 d . . .
C13 C -0.0991(9) 0.5211(7) -0.1289(7) 0.085(3) Uani 1 1 d . . .
H13A H -0.1175 0.5129 -0.1944 0.127 Uiso 1 1 calc R . .
H13B H -0.1829 0.5333 -0.0983 0.127 Uiso 1 1 calc R . .
H13C H -0.0592 0.4568 -0.1259 0.127 Uiso 1 1 calc R . .
C10 C -0.385(2) 0.946(3) 0.0564(16) 0.084(8) Uani 0.50 1 d P A 2
H10A H -0.4050 0.9344 -0.0099 0.126 Uiso 0.50 1 calc PR A 2
H10B H -0.4291 1.0104 0.0947 0.126 Uiso 0.50 1 calc PR A 2
H10C H -0.4188 0.8857 0.0686 0.126 Uiso 0.50 1 calc PR A 2
C11 C -0.231(2) 0.9604(15) 0.0815(17) 0.066(6) Uani 0.50 1 d P A 2
H11A H -0.1984 1.0330 0.0931 0.079 Uiso 0.50 1 calc PR A 2
H11B H -0.2032 0.9414 0.1358 0.079 Uiso 0.50 1 calc PR A 2
C11 C -0.294(2) 0.9963(18) 0.1507(18) 0.098(8) Uani 0.50 1 d P A 1
H11C H -0.2281 1.0494 0.1512 0.147 Uiso 0.50 1 calc PR A 1
H11D H -0.2561 0.9555 0.1863 0.147 Uiso 0.50 1 calc PR A 1
H11E H -0.3741 1.0317 0.1790 0.147 Uiso 0.50 1 calc PR A 1
C10 C -0.331(3) 0.928(2) 0.057(2) 0.069(8) Uiso 0.50 1 d P A 1
H10D H -0.3889 0.9651 0.0259 0.083 Uiso 0.50 1 calc PR A 1
H10E H -0.3827 0.8660 0.0575 0.083 Uiso 0.50 1 calc PR A 1
C36 C 0.4417(16) 0.8322(14) 0.5292(16) 0.268(5) Uiso 1 1 d D . .
C34 C 0.276(2) 0.9744(17) 0.5471(18) 0.268(5) Uiso 1 1 d D . .
C35 C 0.380(2) 0.9101(16) 0.5008(16) 0.268(5) Uiso 1 1 d D . .
H35 H 0.4098 0.9198 0.4477 0.322 Uiso 1 1 calc R . .
C37 C 0.396(2) 0.8193(16) 0.6090(17) 0.268(5) Uiso 1 1 d D . .
H37 H 0.4325 0.7681 0.6314 0.322 Uiso 1 1 calc R . .
C41 C 0.549(3) 0.761(3) 0.483(3) 0.433(16) Uiso 1 1 d D . .
H41A H 0.5081 0.6952 0.4369 0.649 Uiso 1 1 calc R . .
H41B H 0.6061 0.7452 0.5303 0.649 Uiso 1 1 calc R . .
H41C H 0.6027 0.7958 0.4520 0.649 Uiso 1 1 calc R . .
C39 C 0.2271(16) 0.9642(16) 0.6270(17) 0.268(5) Uiso 1 1 d D . .
H39 H 0.1569 1.0049 0.6593 0.322 Uiso 1 1 calc R . .
C40 C 0.214(3) 1.045(3) 0.529(3) 0.433(16) Uiso 1 1 d D . .
H40A H 0.2725 1.1077 0.5448 0.649 Uiso 1 1 calc R . .
H40B H 0.1353 1.0636 0.5653 0.649 Uiso 1 1 calc R . .
H40C H 0.1840 1.0188 0.4620 0.649 Uiso 1 1 calc R . .
C38 C 0.294(2) 0.8868(18) 0.6535(16) 0.268(5) Uiso 1 1 d D . .
H38 H 0.2668 0.8793 0.7082 0.322 Uiso 1 1 calc R . .

loop_
_atom_site_aniso_label
_atom_site_aniso_U_11
_atom_site_aniso_U_22
_atom_site_aniso_U_33
_atom_site_aniso_U_23
_atom_site_aniso_U_13
_atom_site_aniso_U_12
Br2 0.1172(10) 0.1105(9) 0.0744(9) 0.0480(7) 0.0114(6) 0.0239(7)
Br3 0.0803(8) 0.1374(11) 0.0913(10) 0.0252(8) 0.0090(6) 0.0359(7)
Br1 0.0893(9) 0.1080(10) 0.2422(19) 0.1162(12) -0.0399(10) 0.0052(7)
O1 0.096(4) 0.053(3) 0.060(4) 0.024(3) -0.004(3) 0.019(3)
C5 0.056(5) 0.045(4) 0.063(6) 0.017(5) -0.004(4) 0.003(4)
O3 0.054(4) 0.069(4) 0.075(5) 0.004(3) -0.005(3) 0.011(3)
O2 0.094(5) 0.075(4) 0.074(5) 0.036(4) -0.008(4) 0.004(4)
C4 0.063(5) 0.039(4) 0.063(6) 0.015(4) -0.007(4) 0.011(4)
C16 0.064(6) 0.069(6) 0.048(6) 0.026(5) 0.000(4) 0.006(5)
C12 0.069(6) 0.060(5) 0.072(7) 0.019(5) -0.006(5) 0.023(5)
C28 0.066(6) 0.050(5) 0.062(6) 0.023(5) -0.016(5) 0.003(4)
C22 0.078(7) 0.058(5) 0.078(7) 0.031(5) -0.004(5) 0.020(5)
C23 0.067(6) 0.084(7) 0.102(8) 0.061(6) 0.012(5) 0.011(5)
C1 0.116(8) 0.045(5) 0.062(7) 0.022(5) 0.001(6) 0.021(5)
C17 0.085(6) 0.063(5) 0.062(6) 0.026(5) -0.006(5) 0.013(5)
C29 0.087(8) 0.076(7) 0.071(7) 0.019(6) -0.003(6) 0.004(6)
C6 0.055(5) 0.053(5) 0.069(7) 0.022(5) -0.010(4) 0.003(4)
C9 0.075(6) 0.064(5) 0.055(6) 0.017(5) -0.007(5) 0.002(5)
C21 0.068(6) 0.064(6) 0.089(8) 0.033(6) -0.022(5) 0.004(5)
C8 0.138(10) 0.062(6) 0.065(7) 0.029(6) 0.026(7) 0.026(6)
C33 0.051(5) 0.069(6) 0.074(7) 0.029(6) -0.019(5) -0.008(5)
C7 0.130(9) 0.053(5) 0.059(7) 0.021(5) -0.006(6) 0.033(5)
C27 0.096(8) 0.087(7) 0.101(9) 0.061(7) 0.005(6) -0.010(6)
C3 0.087(7) 0.062(6) 0.066(7) 0.019(5) -0.001(5) 0.021(5)
C18 0.077(7) 0.108(9) 0.082(8) 0.056(7) -0.010(6) 0.009(6)
C14 0.084(7) 0.087(7) 0.077(7) 0.049(6) 0.020(5) 0.030(5)
C24 0.060(6) 0.083(7) 0.108(8) 0.064(6) 0.015(5) 0.007(5)
C19 0.043(5) 0.070(6) 0.138(10) 0.074(7) 0.003(5) 0.016(4)
C20 0.070(6) 0.059(6) 0.124(10) 0.037(6) -0.019(6) 0.010(5)
C32 0.081(7) 0.088(7) 0.072(7) 0.024(6) -0.006(6) 0.020(6)
C2 0.178(12) 0.062(6) 0.073(8) 0.025(6) 0.027(7) 0.060(7)
C30 0.060(6) 0.080(7) 0.083(8) 0.008(6) -0.002(5) -0.002(5)
C15 0.112(9) 0.139(10) 0.058(7) 0.032(7) -0.008(6) 0.030(8)
C26 0.080(7) 0.096(8) 0.071(8) 0.027(6) 0.002(6) 0.025(6)
C31 0.079(7) 0.080(7) 0.077(8) 0.025(6) -0.001(6) 0.009(5)
C25 0.062(6) 0.082(6) 0.053(6) 0.029(5) 0.015(5) 0.017(5)
C13 0.078(7) 0.056(5) 0.099(9) 0.004(6) 0.007(6) 0.013(5)
C10 0.062(16) 0.15(2) 0.047(13) 0.046(14) -0.013(11) 0.014(15)
C11 0.059(12) 0.043(10) 0.091(18) 0.022(11) -0.015(12) -0.002(9)
C11 0.093(16) 0.079(15) 0.09(2) -0.001(14) 0.020(14) 0.031(12)

loop_
_atom_type_symbol
_atom_type_description
_atom_type_scat_dispersion_real
_atom_type_scat_dispersion_imag
_atom_type_scat_source
C C 0.0033 0.0016 'International Tables Vol C Tables 4.2.6.8 and 6.1.1.4'
H H 0.0000 0.0000 'International Tables Vol C Tables 4.2.6.8 and 6.1.1.4'
O O 0.0106 0.0060 'International Tables Vol C Tables 4.2.6.8 and 6.1.1.4'
Br Br -0.2901 2.4595 'International Tables Vol C Tables 4.2.6.8 and 6.1.1.4'

loop_
_geom_angle_atom_site_label_1
_geom_angle_atom_site_label_2
_geom_angle_atom_site_label_3
_geom_angle
C16 O1 C7 116.7(6)
C4 C5 C6 122.9(8)
C4 C5 C9 118.1(7)
C6 C5 C9 118.8(8)
C28 O3 C9 118.3(6)
C22 O2 C8 116.3(7)
C5 C4 C3 117.5(8)
C5 C4 C12 121.3(9)
C3 C4 C12 121.2(9)
C21 C16 O1 128.1(7)
C21 C16 C17 117.2(8)
O1 C16 C17 114.7(8)
C4 C12 C13 113.0(7)
C33 C28 O3 127.0(8)
C33 C28 C29 118.5(9)
O3 C28 C29 114.5(8)
O2 C22 C23 126.9(8)
O2 C22 C27 117.0(9)
C23 C22 C27 115.8(9)
C22 C23 C24 121.1(9)
C2 C1 C6 121.3(8)
C2 C1 C7 121.1(10)
C6 C1 C7 117.4(9)
C18 C17 C16 120.6(9)
C30 C29 C28 119.2(10)
C5 C6 C1 116.7(8)
C5 C6 C14 122.1(9)
C1 C6 C14 121.1(8)
O3 C9 C5 105.5(6)
C16 C21 C20 124.4(8)
O2 C8 C3 107.3(8)
C28 C33 C32 121.5(8)
O1 C7 C1 111.7(7)
C26 C27 C22 122.0(9)
C2 C3 C4 120.9(10)
C2 C3 C8 119.8(10)
C4 C3 C8 119.3(8)
C17 C18 C19 117.9(8)
C6 C14 C15 110.7(8)
C25 C24 C23 121.4(8)
C20 C19 C18 122.3(8)
C20 C19 Br1 119.0(8)
C18 C19 Br1 118.7(7)
C19 C20 C21 117.6(9)
C33 C32 C31 119.2(9)
C1 C2 C3 120.4(11)
C1 C2 C11 116.8(11)
C3 C2 C11 118.1(12)
C1 C2 C10 121.7(12)
C3 C2 C10 115.8(13)
C11 C2 C10 36.7(10)
C31 C30 C29 122.5(9)
C25 C26 C27 120.8(9)
C30 C31 C32 118.9(10)
C30 C31 Br3 122.2(8)
C32 C31 Br3 118.8(8)
C26 C25 C24 118.4(9)
C26 C25 Br2 121.7(7)
C24 C25 Br2 119.8(7)
C2 C11 C10 98(2)
C11 C10 C2 113(3)
C37 C36 C35 117.3(14)
C37 C36 C41 116(3)
C35 C36 C41 127(3)
C40 C34 C39 109(3)
C40 C34 C35 130(3)
C39 C34 C35 121(2)
C36 C35 C34 124(2)
C36 C37 C38 116.6(19)
C38 C39 C34 112.9(13)
C39 C38 C37 128(2)

loop_
_geom_bond_atom_site_label_1
_geom_bond_atom_site_label_2
_geom_bond_distance
Br2 C25 1.872(9)
Br3 C31 1.892(11)
Br1 C19 1.918(8)
O1 C16 1.347(10)
O1 C7 1.442(9)
C5 C4 1.393(12)
C5 C6 1.404(11)
C5 C9 1.517(12)
O3 C28 1.365(10)
O3 C9 1.455(9)
O2 C22 1.336(10)
O2 C8 1.420(11)
C4 C3 1.391(13)
C4 C12 1.511(10)
C16 C21 1.317(12)
C16 C17 1.424(11)
C12 C13 1.543(11)
C28 C33 1.342(12)
C28 C29 1.406(12)
C22 C23 1.374(12)
C22 C27 1.399(12)
C23 C24 1.383(12)
C1 C2 1.362(14)
C1 C6 1.405(12)
C1 C7 1.490(11)
C17 C18 1.372(12)
C29 C30 1.370(14)
C6 C14 1.496(12)
C21 C20 1.372(11)
C8 C3 1.533(13)
C33 C32 1.387(13)
C27 C26 1.376(13)
C3 C2 1.389(12)
C18 C19 1.381(13)
C14 C15 1.570(12)
C24 C25 1.373(11)
C19 C20 1.353(13)
C32 C31 1.397(13)
C2 C11 1.47(2)
C2 C10 1.75(3)
C30 C31 1.325(13)
C26 C25 1.340(12)
C10 C11 1.52(3)
C11 C10 1.39(3)
C36 C37 1.3898(10)
C36 C35 1.3902(10)
C36 C41 1.45(4)
C34 C40 1.23(4)
C34 C39 1.3897(10)
C34 C35 1.3899(11)
C37 C38 1.3901(10)
C39 C38 1.3903(10)
